data_4517509
loop_
_publ_author_name
'Song, Ning'
'Chen, Shao-Peng'
'Fan, Xiao-Wei'
'Tan, Yu-Hui'
'Wei, Wen-Juan'
'Tang, Yun-Zhi'

_publ_section_title
;
 Regulating Reversible Phase Transition Behaviors by Poly-H/F Substitution
 in Hybrid Perovskite-Like 2[CH2FCH2NH3]&#x00B7;[CdCl4]
;
_journal_issue 12
_journal_name_full 'ACS Omega'
_journal_page_first 6773
_journal_page_last 6780
_journal_paper_doi 10.1021/acsomega.0c00113
_journal_volume 5
_journal_year 2020
_chemical_formula_moiety '0.5(Cd2 Cl8), 2(C2 H7 F N)'
_chemical_formula_sum 'C4 H14 Cd Cl4 F2 N2'
_chemical_formula_weight 382.37
_space_group_crystal_system monoclinic
_space_group_IT_number 14
_space_group_name_Hall '-P 2ybc'
_space_group_name_H-M_alt 'P 1 21/c 1'
_atom_sites_solution_hydrogens geom
_atom_sites_solution_primary iterative
_audit_creation_date 2019-11-06
_audit_creation_method
;
Olex2 1.2
(compiled 2018.05.29 svn.r3508 for OlexSys, GUI svn.r5506)
;
_cell_angle_alpha 90
_cell_angle_beta 104.162(7)
_cell_angle_gamma 90
_cell_formula_units_Z 2
_cell_length_a 11.2047(8)
_cell_length_b 7.6515(5)
_cell_length_c 7.3050(5)
_cell_measurement_reflns_used 3067
_cell_measurement_temperature 269.98(10)
_cell_measurement_theta_max 31.0760
_cell_measurement_theta_min 1.9040
_cell_volume 607.24(7)
_computing_cell_refinement 'CrysAlisPro 1.171.40.39a (Rigaku OD, 2019)'
_computing_data_collection 'CrysAlisPro 1.171.40.39a (Rigaku OD, 2019)'
_computing_data_reduction 'CrysAlisPro 1.171.40.39a (Rigaku OD, 2019)'
_computing_molecular_graphics 'Olex2 (Dolomanov et al., 2009)'
_computing_publication_material 'Olex2 (Dolomanov et al., 2009)'
_computing_structure_refinement 'ShelXL (Sheldrick, 2015)'
_computing_structure_solution 'olex2.solve (Bourhis et al., 2015)'
_diffrn_ambient_temperature 270
_diffrn_detector_area_resol_mean 10.0000
_diffrn_detector_type HyPix
_diffrn_measured_fraction_theta_full 0.999
_diffrn_measured_fraction_theta_max 0.999
_diffrn_measurement_details
;
List of Runs (angles in degrees, time in seconds):

  # Type    Start    End  Width  t~exp~   \w     \q     \k     \f   Frames
--------------------------------------------------------------------------
  1  \w     34.00  69.00   0.50    0.35    --    7.32  28.00 -52.00   70
  2  \w      7.00  45.00   0.50    0.35    --    7.32  37.00-180.00   76
  3  \w    -13.00  13.00   0.50    0.35    --    7.32 -99.00  90.00   52
  4  \w    -67.00  21.00   0.50    0.35    --    7.32 -28.00 145.00  176
  5  \w     -4.00  78.00   0.50    0.35    --    7.32  37.00 120.00  164
;
_diffrn_measurement_device 'four-circle diffractometer'
_diffrn_measurement_device_type 'XtaLAB Synergy R, HyPix'
_diffrn_measurement_method '\w scans'
_diffrn_radiation_type MoK\a
_diffrn_radiation_wavelength 0.71073
_diffrn_reflns_av_R_equivalents 0.0610
_diffrn_reflns_av_unetI/netI 0.0446
_diffrn_reflns_Laue_measured_fraction_full 0.999
_diffrn_reflns_Laue_measured_fraction_max 0.999
_diffrn_reflns_limit_h_max 13
_diffrn_reflns_limit_h_min -13
_diffrn_reflns_limit_k_max 8
_diffrn_reflns_limit_k_min -9
_diffrn_reflns_limit_l_max 8
_diffrn_reflns_limit_l_min -7
_diffrn_reflns_number 4396
_diffrn_reflns_point_group_measured_fraction_full 0.999
_diffrn_reflns_point_group_measured_fraction_max 0.999
_diffrn_reflns_theta_full 24.979
_diffrn_reflns_theta_max 24.979
_diffrn_reflns_theta_min 1.874
_exptl_absorpt_coefficient_mu 2.664
_exptl_absorpt_correction_T_max 1.00000
_exptl_absorpt_correction_T_min 0.82660
_exptl_absorpt_correction_type multi-scan
_exptl_absorpt_process_details
;
CrysAlisPro 1.171.40.39a (Rigaku Oxford Diffraction, 2019)
Empirical absorption correction using spherical harmonics,
 implemented in SCALE3 ABSPACK scaling algorithm.
;
_exptl_crystal_colour 'clear light colourless'
_exptl_crystal_colour_lustre clear
_exptl_crystal_colour_modifier light
_exptl_crystal_colour_primary colourless
_exptl_crystal_density_diffrn 2.091
_exptl_crystal_description plate
_exptl_crystal_F_000 372
_exptl_crystal_size_max 0.03
_exptl_crystal_size_mid 0.02
_exptl_crystal_size_min 0.01
_refine_diff_density_max 4.302
_refine_diff_density_min -1.140
_refine_diff_density_rms 0.452
_refine_ls_extinction_method none
_refine_ls_goodness_of_fit_ref 1.142
_refine_ls_hydrogen_treatment constr
_refine_ls_matrix_type full
_refine_ls_number_parameters 62
_refine_ls_number_reflns 1070
_refine_ls_number_restraints 0
_refine_ls_restrained_S_all 1.142
_refine_ls_R_factor_all 0.0683
_refine_ls_R_factor_gt 0.0656
_refine_ls_shift/su_max 0.000
_refine_ls_shift/su_mean 0.000
_refine_ls_structure_factor_coef Fsqd
_refine_ls_weighting_details 'w=1/[\s^2^(Fo^2^)+(0.1427P)^2^] where P=(Fo^2^+2Fc^2^)/3'
_refine_ls_weighting_scheme calc
_refine_ls_wR_factor_gt 0.1833
_refine_ls_wR_factor_ref 0.1861
_reflns_Friedel_coverage 0.000
_reflns_number_gt 982
_reflns_number_total 1070
_reflns_threshold_expression 'I > 2\s(I)'
_cod_data_source_file ao0c00113_si_003.cif
_cod_data_source_block 270
_cod_depositor_comments
;Adding full bibliography for 4517507--4517511.cif.

 Adding full bibliography for 4517507--4517511.cif.
;
_cod_database_code 4517509
_shelx_shelxl_version_number 2014/7
_shelx_space_group_comment
;
The symmetry employed for this shelxl refinement is uniquely defined
by the following loop, which should always be used as a source of
symmetry information in preference to the above space-group names.
They are only intended as comments.
;
_shelx_estimated_absorpt_t_max 0.974
_shelx_estimated_absorpt_t_min 0.924
_olex2_refinement_description
;
1. Fixed Uiso
 At 1.2 times of:
  All C(H,H) groups, All N(H,H,H) groups
2.a Secondary CH2 refined with riding coordinates:
 C1(H1d,H1e), C2(H2a,H2b)
2.b Idealised Me refined as rotating group:
 N1(H1a,H1b,H1c)
;
_olex2_submission_special_instructions 'No special instructions were received'
_oxdiff_exptl_absorpt_empirical_details
;
Empirical correction (ABSPACK) includes:
- Absorption correction using spherical harmonics
- Frame scaling
;

loop_
_space_group_symop_operation_xyz
'x, y, z'
'-x, y+1/2, -z+1/2'
'-x, -y, -z'
'x, -y-1/2, z-1/2'

loop_
_atom_site_label
_atom_site_type_symbol
_atom_site_fract_x
_atom_site_fract_y
_atom_site_fract_z
_atom_site_U_iso_or_equiv
_atom_site_adp_type
_atom_site_occupancy
_atom_site_site_symmetry_order
_atom_site_calc_flag
_atom_site_refinement_flags_posn
_atom_site_refinement_flags_adp
_atom_site_refinement_flags_occupancy
_atom_site_disorder_assembly
_atom_site_disorder_group
Cd1 Cd 0.5000 0.5000 0.5000 0.0223(4) Uani 1 2 d S T P . .
Cl1 Cl 0.5276(2) 0.2678(2) 0.7777(3) 0.0373(5) Uani 1 1 d . . . . .
Cl2 Cl 0.73069(16) 0.5460(3) 0.5772(3) 0.0389(5) Uani 1 1 d . . . . .
F1 F 0.9561(4) 0.8392(6) 0.6021(8) 0.0614(15) Uani 1 1 d . . . . .
N1 N 0.7072(8) 0.9717(9) 0.5870(15) 0.0427(19) Uani 1 1 d . . . . .
H1A H 0.6543 1.0144 0.4855 0.051 Uiso 1 1 calc GR . . . .
H1B H 0.6751 0.9809 0.6866 0.051 Uiso 1 1 calc GR . . . .
H1C H 0.7219 0.8597 0.5678 0.051 Uiso 1 1 calc GR . . . .
C1 C 0.8216(7) 1.0696(11) 0.6213(13) 0.0479(19) Uani 1 1 d . . . . .
H1D H 0.8145 1.1717 0.6966 0.058 Uiso 1 1 calc R . . . .
H1E H 0.8338 1.1102 0.5014 0.058 Uiso 1 1 calc R . . . .
C2 C 0.9296(10) 0.9692(13) 0.7180(17) 0.051(2) Uani 1 1 d . . . . .
H2A H 0.9997 1.0469 0.7557 0.061 Uiso 1 1 calc R . . . .
H2B H 0.9145 0.9168 0.8312 0.061 Uiso 1 1 calc R . . . .

loop_
_atom_site_aniso_label
_atom_site_aniso_U_11
_atom_site_aniso_U_22
_atom_site_aniso_U_33
_atom_site_aniso_U_23
_atom_site_aniso_U_13
_atom_site_aniso_U_12
Cd1 0.0275(6) 0.0196(6) 0.0202(6) -0.00027(17) 0.0067(4) -0.00192(18)
Cl1 0.0513(11) 0.0313(10) 0.0305(9) 0.0115(6) 0.0123(8) 0.0006(7)
Cl2 0.0266(10) 0.0341(10) 0.0542(12) -0.0027(10) 0.0065(8) -0.0020(8)
F1 0.051(3) 0.044(3) 0.092(4) -0.008(2) 0.025(3) 0.001(2)
N1 0.032(4) 0.037(3) 0.058(5) 0.000(4) 0.009(3) 0.003(3)
C1 0.042(4) 0.036(5) 0.064(5) 0.002(4) 0.010(4) -0.001(4)
C2 0.039(5) 0.061(5) 0.046(6) -0.005(4) -0.004(4) 0.001(4)

loop_
_atom_type_symbol
_atom_type_description
_atom_type_scat_dispersion_real
_atom_type_scat_dispersion_imag
_atom_type_scat_source
C C 0.0033 0.0016 'International Tables Vol C Tables 4.2.6.8 and 6.1.1.4'
H H 0.0000 0.0000 'International Tables Vol C Tables 4.2.6.8 and 6.1.1.4'
Cd Cd -0.8075 1.2024 'International Tables Vol C Tables 4.2.6.8 and 6.1.1.4'
Cl Cl 0.1484 0.1585 'International Tables Vol C Tables 4.2.6.8 and 6.1.1.4'
F F 0.0171 0.0103 'International Tables Vol C Tables 4.2.6.8 and 6.1.1.4'
N N 0.0061 0.0033 'International Tables Vol C Tables 4.2.6.8 and 6.1.1.4'

loop_
_geom_angle_atom_site_label_1
_geom_angle_atom_site_label_2
_geom_angle_atom_site_label_3
_geom_angle
_geom_angle_site_symmetry_1
_geom_angle_site_symmetry_3
_geom_angle_publ_flag
Cl1 Cd1 Cl1 180.0 . 3_666 ?
Cl1 Cd1 Cl1 93.311(12) 3_666 4_565 ?
Cl1 Cd1 Cl1 180.0 2_656 4_565 ?
Cl1 Cd1 Cl1 86.689(12) . 4_565 ?
Cl1 Cd1 Cl1 93.311(12) . 2_656 ?
Cl1 Cd1 Cl1 86.689(12) 3_666 2_656 ?
Cl2 Cd1 Cl1 91.22(6) 3_666 4_565 ?
Cl2 Cd1 Cl1 88.78(6) 3_666 2_656 ?
Cl2 Cd1 Cl1 88.78(6) . 4_565 ?
Cl2 Cd1 Cl1 89.93(7) . 3_666 ?
Cl2 Cd1 Cl1 91.22(6) . 2_656 ?
Cl2 Cd1 Cl1 90.07(7) 3_666 3_666 ?
Cl2 Cd1 Cl1 89.93(7) 3_666 . ?
Cl2 Cd1 Cl1 90.07(7) . . ?
Cl2 Cd1 Cl2 180.00(10) . 3_666 ?
Cd1 Cl1 Cd1 164.82(10) . 2_646 ?
H1A N1 H1B 109.5 . . ?
H1A N1 H1C 109.5 . . ?
H1B N1 H1C 109.5 . . ?
C1 N1 H1A 109.5 . . ?
C1 N1 H1B 109.5 . . ?
C1 N1 H1C 109.5 . . ?
N1 C1 H1D 108.8 . . ?
N1 C1 H1E 108.8 . . ?
N1 C1 C2 113.8(8) . . ?
H1D C1 H1E 107.7 . . ?
C2 C1 H1D 108.8 . . ?
C2 C1 H1E 108.8 . . ?
F1 C2 C1 111.0(9) . . ?
F1 C2 H2A 109.4 . . ?
F1 C2 H2B 109.4 . . ?
C1 C2 H2A 109.4 . . ?
C1 C2 H2B 109.4 . . ?
H2A C2 H2B 108.0 . . ?

loop_
_geom_bond_atom_site_label_1
_geom_bond_atom_site_label_2
_geom_bond_distance
_geom_bond_site_symmetry_2
_geom_bond_publ_flag
Cd1 Cl1 2.6574(15) . ?
Cd1 Cl1 2.6787(15) 2_656 ?
Cd1 Cl1 2.6574(15) 3_666 ?
Cd1 Cl1 2.6787(15) 4_565 ?
Cd1 Cl2 2.5318(17) . ?
Cd1 Cl2 2.5318(17) 3_666 ?
Cl1 Cd1 2.6787(15) 2_646 ?
F1 C2 1.385(12) . ?
N1 H1A 0.8900 . ?
N1 H1B 0.8900 . ?
N1 H1C 0.8900 . ?
N1 C1 1.453(12) . ?
C1 H1D 0.9700 . ?
C1 H1E 0.9700 . ?
C1 C2 1.461(13) . ?
C2 H2A 0.9700 . ?
C2 H2B 0.9700 . ?
